data_4071421
loop_
_publ_author_name
'Konkol, Marcin'
'Kondracka, Malgorzata'
'Voth, Peter'
'Spaniol, Thomas P.'
'Okuda, Jun'

_publ_section_title
;
 Rare-Earth Metal Alkyl and Hydrido Complexes Containing a
 Thioether-Functionalized Bis(phenolato) Ligand: Efficient Catalysts for
 Olefin Hydrosilylation
;
_journal_issue 15
_journal_name_full Organometallics
_journal_page_first 3774
_journal_paper_doi 10.1021/om800161u
_journal_volume 27
_journal_year 2008
_chemical_formula_moiety 'C32 H51 O3 S2 Sc Si'
_chemical_formula_sum 'C32 H51 O3 S2 Sc Si'
_chemical_formula_weight 620.90
_chemical_name_systematic
; 
?
;
_space_group_IT_number 61
_symmetry_cell_setting orthorhombic
_symmetry_space_group_name_Hall '-P 2ac 2ab'
_symmetry_space_group_name_H-M 'P b c a'
_atom_sites_solution_hydrogens geom
_atom_sites_solution_primary direct
_atom_sites_solution_secondary difmap
_audit_creation_method SHELXL-97
_cell_angle_alpha 90.00
_cell_angle_beta 90.00
_cell_angle_gamma 90.00
_cell_formula_units_Z 8
_cell_length_a 10.604(17)
_cell_length_b 17.30(2)
_cell_length_c 38.19(5)
_cell_measurement_reflns_used 1634
_cell_measurement_temperature 130(2)
_cell_measurement_theta_max 16.98
_cell_measurement_theta_min 2.13
_cell_volume 7006(17)
_computing_cell_refinement 'Bruker SMART'
_computing_data_collection 'Bruker SMART'
_computing_data_reduction 'Bruker SAINT'
_computing_molecular_graphics 'Bruker SHELXTL'
_computing_publication_material 'Bruker SHELXTL'
_computing_structure_refinement 'SHELXL-97 (Sheldrick, 1997)'
_computing_structure_solution 'SHELXS-97 (Sheldrick, 1990)'
_diffrn_ambient_temperature 130(2)
_diffrn_measured_fraction_theta_full 0.998
_diffrn_measured_fraction_theta_max 0.998
_diffrn_measurement_device_type 'CCD area detector'
_diffrn_measurement_method 'omega scans'
_diffrn_radiation_monochromator graphite
_diffrn_radiation_source 'fine-focus sealed tube'
_diffrn_radiation_type MoK\a
_diffrn_radiation_wavelength 0.71073
_diffrn_reflns_av_R_equivalents 0.1969
_diffrn_reflns_av_sigmaI/netI 0.1263
_diffrn_reflns_limit_h_max 13
_diffrn_reflns_limit_h_min -13
_diffrn_reflns_limit_k_max 21
_diffrn_reflns_limit_k_min -21
_diffrn_reflns_limit_l_max 47
_diffrn_reflns_limit_l_min -47
_diffrn_reflns_number 79142
_diffrn_reflns_theta_full 26.41
_diffrn_reflns_theta_max 26.41
_diffrn_reflns_theta_min 2.13
_exptl_absorpt_coefficient_mu 0.392
_exptl_absorpt_correction_T_max 0.9693
_exptl_absorpt_correction_T_min 0.9328
_exptl_absorpt_correction_type multi-scan
_exptl_absorpt_process_details PLATON
_exptl_crystal_colour colorless
_exptl_crystal_density_diffrn 1.177
_exptl_crystal_density_method 'not measured'
_exptl_crystal_description rod
_exptl_crystal_F_000 2672
_exptl_crystal_size_max 0.18
_exptl_crystal_size_mid 0.18
_exptl_crystal_size_min 0.08
_refine_diff_density_max 0.447
_refine_diff_density_min -0.332
_refine_diff_density_rms 0.084
_refine_ls_extinction_method none
_refine_ls_goodness_of_fit_ref 1.007
_refine_ls_hydrogen_treatment constr
_refine_ls_matrix_type full
_refine_ls_number_parameters 356
_refine_ls_number_reflns 7187
_refine_ls_number_restraints 6
_refine_ls_restrained_S_all 1.017
_refine_ls_R_factor_all 0.1459
_refine_ls_R_factor_gt 0.0705
_refine_ls_shift/su_max 0.000
_refine_ls_shift/su_mean 0.000
_refine_ls_structure_factor_coef Fsqd
_refine_ls_weighting_details 'calc w=1/[\s^2^(Fo^2^)+(0.0362P)^2^+0.0000P] where P=(Fo^2^+2Fc^2^)/3'
_refine_ls_weighting_scheme calc
_refine_ls_wR_factor_gt 0.1091
_refine_ls_wR_factor_ref 0.1260
_reflns_number_gt 3867
_reflns_number_total 7187
_reflns_threshold_expression >2sigma(I)
_cod_data_source_file om800161u-file003.cif
_cod_data_source_block mk5
_cod_depositor_comments
;
The following automatic conversions were performed:

'_symmetry_cell_setting' value 'Orthorhombic' changed to
'orthorhombic' according to
/home/saulius/struct/CIF-dictionaries/cif_core.dic dictionary named
'cif_core.dic' version 2.4.1 from 2010-06-29.

Automatic conversion script
Id: cif_fix_values 1715 2011-07-08 13:25:40Z adriana 
;
_cod_original_sg_symbol_Hall -P2ac2ab
_cod_original_sg_symbol_H-M 'Pbca '
_cod_database_code 4071421

loop_
_symmetry_equiv_pos_as_xyz
'x, y, z'
'-x+1/2, -y, z+1/2'
'-x, y+1/2, -z+1/2'
'x+1/2, -y+1/2, -z'
'-x, -y, -z'
'x-1/2, y, -z-1/2'
'x, -y-1/2, z-1/2'
'-x-1/2, y-1/2, z'

loop_
_atom_site_label
_atom_site_type_symbol
_atom_site_fract_x
_atom_site_fract_y
_atom_site_fract_z
_atom_site_U_iso_or_equiv
_atom_site_adp_type
_atom_site_occupancy
_atom_site_symmetry_multiplicity
_atom_site_calc_flag
_atom_site_refinement_flags
_atom_site_disorder_assembly
_atom_site_disorder_group
Sc1 Sc 0.39191(7) 0.23192(4) 0.113674(18) 0.0285(2) Uani 1 1 d . A .
Si1 Si 0.49320(12) 0.41078(7) 0.07274(3) 0.0398(3) Uani 1 1 d . A .
S1 S 0.27684(10) 0.32531(7) 0.16086(3) 0.0385(3) Uani 1 1 d . . .
S2 S 0.27044(11) 0.11891(7) 0.15667(3) 0.0421(3) Uani 1 1 d . . .
O1 O 0.2180(2) 0.24923(14) 0.09474(6) 0.0308(7) Uani 1 1 d . . .
O2 O 0.5090(2) 0.20037(14) 0.15161(6) 0.0333(7) Uani 1 1 d . . .
O3 O 0.4250(2) 0.13307(15) 0.08144(7) 0.0390(8) Uani 1 1 d . . .
C1 C 0.5209(4) 0.3107(2) 0.08574(10) 0.0366(11) Uani 1 1 d . . .
H1A H 0.5987 0.3119 0.1001 0.044 Uiso 1 1 calc R A .
H1B H 0.5436 0.2833 0.0639 0.044 Uiso 1 1 calc R . .
C2 C 0.4662(4) 0.4729(2) 0.11183(12) 0.0604(14) Uani 1 1 d . . .
H2A H 0.3812 0.4637 0.1209 0.091 Uiso 1 1 calc R A .
H2B H 0.4749 0.5273 0.1052 0.091 Uiso 1 1 calc R . .
H2C H 0.5285 0.4603 0.1299 0.091 Uiso 1 1 calc R . .
C3 C 0.3522(4) 0.4167(3) 0.04372(12) 0.0612(15) Uani 1 1 d . . .
H3A H 0.3631 0.3816 0.0238 0.092 Uiso 1 1 calc R A .
H3B H 0.3426 0.4698 0.0352 0.092 Uiso 1 1 calc R . .
H3C H 0.2768 0.4018 0.0569 0.092 Uiso 1 1 calc R . .
C4 C 0.6264(4) 0.4540(2) 0.04694(12) 0.0570(14) Uani 1 1 d . . .
H4A H 0.7015 0.4577 0.0618 0.085 Uiso 1 1 calc R A .
H4B H 0.6025 0.5058 0.0389 0.085 Uiso 1 1 calc R . .
H4C H 0.6448 0.4212 0.0267 0.085 Uiso 1 1 calc R . .
C5 C 0.1337(4) 0.3341(2) 0.13746(10) 0.0323(10) Uani 1 1 d . . .
C6 C 0.0373(4) 0.3810(2) 0.14978(10) 0.0328(10) Uani 1 1 d . . .
H6 H 0.0488 0.4091 0.1709 0.039 Uiso 1 1 calc R . .
C7 C -0.0747(4) 0.3874(2) 0.13177(10) 0.0324(10) Uani 1 1 d . . .
C8 C -0.1807(4) 0.4388(2) 0.14435(11) 0.0440(12) Uani 1 1 d . . .
H8A H -0.1521 0.4688 0.1646 0.066 Uiso 1 1 calc R . .
H8B H -0.2531 0.4069 0.1511 0.066 Uiso 1 1 calc R . .
H8C H -0.2055 0.4741 0.1255 0.066 Uiso 1 1 calc R . .
C9 C -0.0864(4) 0.3447(2) 0.10076(10) 0.0299(10) Uani 1 1 d . . .
H9 H -0.1636 0.3484 0.0882 0.036 Uiso 1 1 calc R . .
C10 C 0.0072(4) 0.2976(2) 0.08714(9) 0.0283(9) Uani 1 1 d . . .
C11 C -0.0136(4) 0.2509(2) 0.05355(10) 0.0301(10) Uani 1 1 d . . .
C12 C -0.0063(4) 0.1648(2) 0.06216(10) 0.0411(11) Uani 1 1 d . . .
H12A H 0.0746 0.1535 0.0734 0.062 Uiso 1 1 calc R . .
H12B H -0.0135 0.1347 0.0405 0.062 Uiso 1 1 calc R . .
H12C H -0.0754 0.1510 0.0780 0.062 Uiso 1 1 calc R . .
C13 C 0.0863(4) 0.2716(2) 0.02611(9) 0.0413(11) Uani 1 1 d . . .
H13A H 0.0775 0.3261 0.0196 0.062 Uiso 1 1 calc R . .
H13B H 0.0748 0.2391 0.0053 0.062 Uiso 1 1 calc R . .
H13C H 0.1705 0.2628 0.0359 0.062 Uiso 1 1 calc R . .
C14 C -0.1435(4) 0.2661(2) 0.03742(10) 0.0455(12) Uani 1 1 d . . .
H14A H -0.2094 0.2517 0.0542 0.068 Uiso 1 1 calc R . .
H14B H -0.1530 0.2353 0.0161 0.068 Uiso 1 1 calc R . .
H14C H -0.1514 0.3211 0.0317 0.068 Uiso 1 1 calc R . .
C15 C 0.1221(4) 0.2919(2) 0.10586(9) 0.0266(9) Uani 1 1 d . . .
C16 C 0.2366(4) 0.2569(3) 0.19499(10) 0.0471(13) Uani 1 1 d . . .
H16A H 0.3147 0.2437 0.2079 0.057 Uiso 1 1 calc R . .
H16B H 0.1794 0.2830 0.2117 0.057 Uiso 1 1 calc R . .
C17 C 0.1746(4) 0.1823(3) 0.18355(11) 0.0447(12) Uani 1 1 d . . .
H17A H 0.0971 0.1952 0.1704 0.054 Uiso 1 1 calc R . .
H17B H 0.1487 0.1535 0.2048 0.054 Uiso 1 1 calc R . .
C18 C 0.4041(4) 0.1014(2) 0.18312(10) 0.0340(10) Uani 1 1 d . . .
C19 C 0.4050(4) 0.0433(2) 0.20852(10) 0.0370(11) Uani 1 1 d . . .
H19 H 0.3316 0.0130 0.2124 0.044 Uiso 1 1 calc R . .
C20 C 0.5126(4) 0.0298(2) 0.22808(10) 0.0382(11) Uani 1 1 d . . .
C21 C 0.5148(5) -0.0347(2) 0.25499(11) 0.0599(15) Uani 1 1 d . . .
H21A H 0.4292 -0.0547 0.2583 0.090 Uiso 1 1 calc R . .
H21B H 0.5468 -0.0147 0.2773 0.090 Uiso 1 1 calc R . .
H21C H 0.5698 -0.0764 0.2467 0.090 Uiso 1 1 calc R . .
C22 C 0.6169(4) 0.0759(2) 0.22215(10) 0.0356(11) Uani 1 1 d . . .
H22 H 0.6898 0.0670 0.2360 0.043 Uiso 1 1 calc R . .
C23 C 0.6220(4) 0.1345(2) 0.19730(9) 0.0308(10) Uani 1 1 d . . .
C24 C 0.7382(4) 0.1851(2) 0.19197(10) 0.0361(11) Uani 1 1 d . . .
C25 C 0.8455(4) 0.1630(3) 0.21669(10) 0.0477(13) Uani 1 1 d . . .
H25A H 0.8156 0.1653 0.2409 0.072 Uiso 1 1 calc R . .
H25B H 0.9158 0.1991 0.2136 0.072 Uiso 1 1 calc R . .
H25C H 0.8739 0.1104 0.2114 0.072 Uiso 1 1 calc R . .
C26 C 0.7893(4) 0.1762(3) 0.15434(10) 0.0421(11) Uani 1 1 d . . .
H26A H 0.8139 0.1223 0.1503 0.063 Uiso 1 1 calc R . .
H26B H 0.8628 0.2098 0.1512 0.063 Uiso 1 1 calc R . .
H26C H 0.7236 0.1909 0.1376 0.063 Uiso 1 1 calc R . .
C27 C 0.7049(4) 0.2691(2) 0.19886(11) 0.0495(13) Uani 1 1 d . . .
H27A H 0.6423 0.2864 0.1817 0.074 Uiso 1 1 calc R . .
H27B H 0.7810 0.3010 0.1968 0.074 Uiso 1 1 calc R . .
H27C H 0.6700 0.2742 0.2225 0.074 Uiso 1 1 calc R . .
C28 C 0.5119(4) 0.1473(2) 0.17688(10) 0.0329(10) Uani 1 1 d . . .
C29A C 0.5575(10) 0.1020(7) 0.0770(3) 0.056(4) Uiso 0.467(10) 1 d PD A 1
H29A H 0.6147 0.1427 0.0681 0.067 Uiso 0.467(10) 1 calc PR A 1
H29B H 0.5908 0.0826 0.0996 0.067 Uiso 0.467(10) 1 calc PR A 1
C30A C 0.5467(9) 0.0411(6) 0.0525(2) 0.038(3) Uiso 0.467(10) 1 d PD A 1
H30A H 0.5464 -0.0093 0.0647 0.045 Uiso 0.467(10) 1 calc PR A 1
H30B H 0.6192 0.0420 0.0361 0.045 Uiso 0.467(10) 1 calc PR A 1
C31A C 0.4259(5) 0.0514(3) 0.03255(13) 0.0692(16) Uiso 0.467(10) 1 d PD A 1
H31A H 0.3713 0.0054 0.0354 0.083 Uiso 0.467(10) 1 calc PR A 1
H31B H 0.4434 0.0587 0.0073 0.083 Uiso 0.467(10) 1 calc PR A 1
C32A C 0.3608(9) 0.1238(6) 0.0478(3) 0.044(3) Uiso 0.467(10) 1 d PD A 1
H32A H 0.3738 0.1694 0.0326 0.053 Uiso 0.467(10) 1 calc PR A 1
H32B H 0.2693 0.1151 0.0510 0.053 Uiso 0.467(10) 1 calc PR A 1
C29B C 0.5076(10) 0.0697(6) 0.0879(2) 0.053(3) Uiso 0.533(10) 1 d PD A 2
H29C H 0.4916 0.0476 0.1113 0.063 Uiso 0.533(10) 1 calc PR A 2
H29D H 0.5966 0.0868 0.0867 0.063 Uiso 0.533(10) 1 calc PR A 2
C30B C 0.4817(9) 0.0116(5) 0.06040(19) 0.042(3) Uiso 0.533(10) 1 d PD A 2
H30C H 0.5611 -0.0133 0.0527 0.051 Uiso 0.533(10) 1 calc PR A 2
H30D H 0.4240 -0.0288 0.0694 0.051 Uiso 0.533(10) 1 calc PR A 2
C31B C 0.4259(5) 0.0514(3) 0.03255(13) 0.0692(16) Uiso 0.533(10) 1 d PD A 2
H31C H 0.3808 0.0174 0.0159 0.083 Uiso 0.533(10) 1 calc PR A 2
H31D H 0.4845 0.0864 0.0201 0.083 Uiso 0.533(10) 1 calc PR A 2
C32B C 0.3371(8) 0.0938(6) 0.0588(2) 0.044(3) Uiso 0.533(10) 1 d PD A 2
H32C H 0.2813 0.1309 0.0466 0.053 Uiso 0.533(10) 1 calc PR A 2
H32D H 0.2848 0.0566 0.0721 0.053 Uiso 0.533(10) 1 calc PR A 2

loop_
_atom_site_aniso_label
_atom_site_aniso_U_11
_atom_site_aniso_U_22
_atom_site_aniso_U_33
_atom_site_aniso_U_23
_atom_site_aniso_U_13
_atom_site_aniso_U_12
Sc1 0.0297(4) 0.0327(4) 0.0233(4) 0.0009(4) -0.0030(4) 0.0040(4)
Si1 0.0404(8) 0.0354(7) 0.0437(7) 0.0080(6) 0.0043(6) 0.0073(6)
S1 0.0380(7) 0.0481(7) 0.0292(6) -0.0078(5) -0.0053(5) 0.0039(6)
S2 0.0393(7) 0.0531(8) 0.0338(6) 0.0033(6) -0.0056(6) -0.0105(6)
O1 0.0330(16) 0.0359(16) 0.0236(14) -0.0042(12) -0.0022(12) 0.0077(14)
O2 0.0346(17) 0.0384(17) 0.0269(15) 0.0088(13) -0.0081(13) -0.0038(13)
O3 0.0382(18) 0.0400(18) 0.0387(17) -0.0061(14) -0.0083(14) 0.0135(15)
C1 0.039(3) 0.035(3) 0.036(2) 0.008(2) 0.002(2) 0.008(2)
C2 0.069(4) 0.042(3) 0.071(4) -0.001(3) 0.015(3) 0.004(3)
C3 0.060(4) 0.057(3) 0.067(4) 0.022(3) -0.011(3) 0.009(3)
C4 0.050(3) 0.047(3) 0.074(4) 0.021(3) 0.020(3) 0.008(3)
C5 0.035(3) 0.033(3) 0.030(2) 0.0007(19) -0.007(2) 0.001(2)
C6 0.041(3) 0.030(2) 0.027(2) -0.0064(19) 0.003(2) 0.002(2)
C7 0.033(3) 0.030(2) 0.035(2) 0.001(2) 0.005(2) 0.001(2)
C8 0.044(3) 0.035(3) 0.053(3) -0.006(2) 0.002(2) 0.010(2)
C9 0.025(2) 0.029(2) 0.036(2) 0.0007(19) -0.0064(19) -0.0011(19)
C10 0.034(3) 0.025(2) 0.026(2) 0.0022(17) -0.003(2) -0.0015(19)
C11 0.031(2) 0.031(2) 0.028(2) -0.0042(18) -0.0063(19) 0.0027(19)
C12 0.045(3) 0.035(3) 0.043(3) -0.006(2) -0.004(2) 0.000(2)
C13 0.047(3) 0.049(3) 0.028(2) 0.001(2) -0.004(2) 0.007(2)
C14 0.035(3) 0.055(3) 0.047(3) -0.013(2) -0.014(2) 0.007(2)
C15 0.027(2) 0.026(2) 0.027(2) 0.0014(17) 0.0019(19) 0.0016(19)
C16 0.044(3) 0.073(4) 0.024(2) 0.001(2) 0.002(2) 0.021(3)
C17 0.028(3) 0.069(3) 0.037(3) 0.018(2) 0.002(2) 0.006(2)
C18 0.041(3) 0.035(3) 0.026(2) -0.0031(19) -0.002(2) 0.003(2)
C19 0.051(3) 0.028(2) 0.032(2) -0.0029(19) 0.012(2) -0.003(2)
C20 0.054(3) 0.034(3) 0.027(2) 0.004(2) 0.010(2) 0.017(2)
C21 0.084(4) 0.048(3) 0.048(3) 0.018(3) 0.005(3) 0.013(3)
C22 0.043(3) 0.041(3) 0.023(2) -0.002(2) 0.002(2) 0.014(2)
C23 0.038(3) 0.034(2) 0.021(2) -0.0020(18) 0.0019(19) 0.004(2)
C24 0.035(3) 0.048(3) 0.026(2) 0.001(2) -0.004(2) 0.009(2)
C25 0.039(3) 0.074(4) 0.031(3) 0.004(2) -0.006(2) 0.006(3)
C26 0.036(3) 0.059(3) 0.032(2) 0.008(2) -0.002(2) 0.000(2)
C27 0.053(3) 0.051(3) 0.044(3) 0.002(2) -0.007(2) -0.006(3)
C28 0.043(3) 0.033(3) 0.023(2) -0.0013(19) 0.001(2) 0.002(2)

loop_
_atom_type_symbol
_atom_type_description
_atom_type_scat_dispersion_real
_atom_type_scat_dispersion_imag
_atom_type_scat_source
C C 0.0033 0.0016 'International Tables Vol C Tables 4.2.6.8 and 6.1.1.4'
H H 0.0000 0.0000 'International Tables Vol C Tables 4.2.6.8 and 6.1.1.4'
O O 0.0106 0.0060 'International Tables Vol C Tables 4.2.6.8 and 6.1.1.4'
Si Si 0.0817 0.0704 'International Tables Vol C Tables 4.2.6.8 and 6.1.1.4'
Sc Sc 0.2519 0.3716 'International Tables Vol C Tables 4.2.6.8 and 6.1.1.4'
S S 0.1246 0.1234 'International Tables Vol C Tables 4.2.6.8 and 6.1.1.4'

loop_
_geom_angle_atom_site_label_1
_geom_angle_atom_site_label_2
_geom_angle_atom_site_label_3
_geom_angle
O2 Sc1 O1 151.72(11)
O2 Sc1 O3 95.60(12)
O1 Sc1 O3 93.61(11)
O2 Sc1 C1 97.75(16)
O1 Sc1 C1 107.70(15)
O3 Sc1 C1 96.53(15)
O2 Sc1 S1 87.72(12)
O1 Sc1 S1 74.73(10)
O3 Sc1 S1 159.12(9)
C1 Sc1 S1 103.45(14)
O2 Sc1 S2 71.01(12)
O1 Sc1 S2 83.97(11)
O3 Sc1 S2 81.81(12)
C1 Sc1 S2 168.32(11)
S1 Sc1 S2 79.80(9)
C1 Si1 C2 110.7(2)
C1 Si1 C3 110.1(2)
C2 Si1 C3 108.8(2)
C1 Si1 C4 113.5(2)
C2 Si1 C4 107.8(2)
C3 Si1 C4 105.6(2)
C5 S1 C16 102.6(2)
C5 S1 Sc1 95.83(16)
C16 S1 Sc1 101.26(17)
C18 S2 C17 103.3(2)
C18 S2 Sc1 94.85(17)
C17 S2 Sc1 99.44(17)
C15 O1 Sc1 132.3(2)
C28 O2 Sc1 137.1(3)
C29B O3 C32B 97.9(6)
C29B O3 C32A 110.6(5)
C32B O3 C32A 28.4(5)
C29B O3 C29A 34.4(5)
C32B O3 C29A 111.4(5)
C32A O3 C29A 107.1(6)
C29B O3 Sc1 128.2(4)
C32B O3 Sc1 128.1(3)
C32A O3 Sc1 121.2(4)
C29A O3 Sc1 120.1(4)
Si1 C1 Sc1 128.1(2)
Si1 C1 H1A 105.3
Sc1 C1 H1A 105.3
Si1 C1 H1B 105.3
Sc1 C1 H1B 105.3
H1A C1 H1B 106.0
Si1 C2 H2A 109.5
Si1 C2 H2B 109.5
H2A C2 H2B 109.5
Si1 C2 H2C 109.5
H2A C2 H2C 109.5
H2B C2 H2C 109.5
Si1 C3 H3A 109.5
Si1 C3 H3B 109.5
H3A C3 H3B 109.5
Si1 C3 H3C 109.5
H3A C3 H3C 109.5
H3B C3 H3C 109.5
Si1 C4 H4A 109.5
Si1 C4 H4B 109.5
H4A C4 H4B 109.5
Si1 C4 H4C 109.5
H4A C4 H4C 109.5
H4B C4 H4C 109.5
C6 C5 C15 121.8(4)
C6 C5 S1 120.8(3)
C15 C5 S1 117.5(3)
C7 C6 C5 120.9(4)
C7 C6 H6 119.6
C5 C6 H6 119.6
C6 C7 C9 117.1(4)
C6 C7 C8 122.0(4)
C9 C7 C8 120.9(4)
C7 C8 H8A 109.5
C7 C8 H8B 109.5
H8A C8 H8B 109.5
C7 C8 H8C 109.5
H8A C8 H8C 109.5
H8B C8 H8C 109.5
C10 C9 C7 124.3(4)
C10 C9 H9 117.8
C7 C9 H9 117.8
C9 C10 C15 117.9(3)
C9 C10 C11 121.4(4)
C15 C10 C11 120.7(3)
C12 C11 C14 107.5(3)
C12 C11 C13 109.9(3)
C14 C11 C13 107.8(3)
C12 C11 C10 109.1(3)
C14 C11 C10 112.1(3)
C13 C11 C10 110.4(3)
C11 C12 H12A 109.5
C11 C12 H12B 109.5
H12A C12 H12B 109.5
C11 C12 H12C 109.5
H12A C12 H12C 109.5
H12B C12 H12C 109.5
C11 C13 H13A 109.5
C11 C13 H13B 109.5
H13A C13 H13B 109.5
C11 C13 H13C 109.5
H13A C13 H13C 109.5
H13B C13 H13C 109.5
C11 C14 H14A 109.5
C11 C14 H14B 109.5
H14A C14 H14B 109.5
C11 C14 H14C 109.5
H14A C14 H14C 109.5
H14B C14 H14C 109.5
O1 C15 C5 119.5(3)
O1 C15 C10 122.5(3)
C5 C15 C10 118.0(3)
C17 C16 S1 116.9(3)
C17 C16 H16A 108.1
S1 C16 H16A 108.1
C17 C16 H16B 108.1
S1 C16 H16B 108.1
H16A C16 H16B 107.3
C16 C17 S2 115.9(3)
C16 C17 H17A 108.3
S2 C17 H17A 108.3
C16 C17 H17B 108.3
S2 C17 H17B 108.3
H17A C17 H17B 107.4
C19 C18 C28 121.1(4)
C19 C18 S2 121.7(3)
C28 C18 S2 117.1(3)
C20 C19 C18 120.1(4)
C20 C19 H19 120.0
C18 C19 H19 120.0
C22 C20 C19 118.3(4)
C22 C20 C21 121.6(4)
C19 C20 C21 120.1(4)
C20 C21 H21A 109.5
C20 C21 H21B 109.5
H21A C21 H21B 109.5
C20 C21 H21C 109.5
H21A C21 H21C 109.5
H21B C21 H21C 109.5
C20 C22 C23 124.4(4)
C20 C22 H22 117.8
C23 C22 H22 117.8
C22 C23 C28 117.1(4)
C22 C23 C24 122.8(4)
C28 C23 C24 120.1(4)
C27 C24 C23 109.8(3)
C27 C24 C25 107.8(4)
C23 C24 C25 112.1(4)
C27 C24 C26 109.8(3)
C23 C24 C26 110.6(3)
C25 C24 C26 106.8(3)
C24 C25 H25A 109.5
C24 C25 H25B 109.5
H25A C25 H25B 109.5
C24 C25 H25C 109.5
H25A C25 H25C 109.5
H25B C25 H25C 109.5
C24 C26 H26A 109.5
C24 C26 H26B 109.5
H26A C26 H26B 109.5
C24 C26 H26C 109.5
H26A C26 H26C 109.5
H26B C26 H26C 109.5
C24 C27 H27A 109.5
C24 C27 H27B 109.5
H27A C27 H27B 109.5
C24 C27 H27C 109.5
H27A C27 H27C 109.5
H27B C27 H27C 109.5
O2 C28 C18 119.5(4)
O2 C28 C23 121.5(4)
C18 C28 C23 119.0(4)
C30A C29A O3 105.3(7)
C30A C29A H29A 110.7
O3 C29A H29A 110.7
C30A C29A H29B 110.7
O3 C29A H29B 110.7
H29A C29A H29B 108.8
C29A C30A C31A 108.4(7)
C29A C30A H30A 110.0
C31A C30A H30A 110.0
C29A C30A H30B 110.0
C31A C30A H30B 110.0
H30A C30A H30B 108.4
C30A C31A C32A 106.7(6)
C30A C31A H31A 110.4
C32A C31A H31A 110.4
C30A C31A H31B 110.4
C32A C31A H31B 110.4
H31A C31A H31B 108.6
O3 C32A C31A 102.3(6)
O3 C32A H32A 111.3
C31A C32A H32A 111.3
O3 C32A H32B 111.3
C31A C32A H32B 111.3
H32A C32A H32B 109.2
O3 C29B C30B 106.7(6)
O3 C29B H29C 110.4
C30B C29B H29C 110.4
O3 C29B H29D 110.4
C30B C29B H29D 110.4
H29C C29B H29D 108.6
C29B C30B H30C 110.4
C29B C30B H30D 110.4
H30C C30B H30D 108.6
O3 C32B H32C 111.3
O3 C32B H32D 111.3
H32C C32B H32D 109.2

loop_
_geom_bond_atom_site_label_1
_geom_bond_atom_site_label_2
_geom_bond_distance
Sc1 O2 1.985(3)
Sc1 O1 2.003(4)
Sc1 O3 2.136(3)
Sc1 C1 2.206(4)
Sc1 S1 2.711(2)
Sc1 S2 2.860(3)
Si1 C1 1.825(4)
Si1 C2 1.861(5)
Si1 C3 1.864(5)
Si1 C4 1.878(5)
S1 C5 1.768(4)
S1 C16 1.811(4)
S2 C18 1.767(5)
S2 C17 1.813(4)
O1 C15 1.327(4)
O2 C28 1.332(4)
O3 C29B 1.424(9)
O3 C32B 1.441(8)
O3 C32A 1.463(10)
O3 C29A 1.514(10)
C1 H1A 0.9900
C1 H1B 0.9900
C2 H2A 0.9800
C2 H2B 0.9800
C2 H2C 0.9800
C3 H3A 0.9800
C3 H3B 0.9800
C3 H3C 0.9800
C4 H4A 0.9800
C4 H4B 0.9800
C4 H4C 0.9800
C5 C6 1.387(5)
C5 C15 1.416(5)
C6 C7 1.377(5)
C6 H6 0.9500
C7 C9 1.400(5)
C7 C8 1.512(5)
C8 H8A 0.9800
C8 H8B 0.9800
C8 H8C 0.9800
C9 C10 1.386(5)
C9 H9 0.9500
C10 C15 1.416(5)
C10 C11 1.533(5)
C11 C12 1.527(5)
C11 C14 1.532(5)
C11 C13 1.533(5)
C12 H12A 0.9800
C12 H12B 0.9800
C12 H12C 0.9800
C13 H13A 0.9800
C13 H13B 0.9800
C13 H13C 0.9800
C14 H14A 0.9800
C14 H14B 0.9800
C14 H14C 0.9800
C16 C17 1.513(6)
C16 H16A 0.9900
C16 H16B 0.9900
C17 H17A 0.9900
C17 H17B 0.9900
C18 C19 1.396(5)
C18 C28 1.412(6)
C19 C20 1.384(6)
C19 H19 0.9500
C20 C22 1.382(6)
C20 C21 1.518(5)
C21 H21A 0.9800
C21 H21B 0.9800
C21 H21C 0.9800
C22 C23 1.389(5)
C22 H22 0.9500
C23 C28 1.422(6)
C23 C24 1.524(6)
C24 C27 1.519(6)
C24 C25 1.527(5)
C24 C26 1.543(5)
C25 H25A 0.9800
C25 H25B 0.9800
C25 H25C 0.9800
C26 H26A 0.9800
C26 H26B 0.9800
C26 H26C 0.9800
C27 H27A 0.9800
C27 H27B 0.9800
C27 H27C 0.9800
C29A C30A 1.415(10)
C29A H29A 0.9900
C29A H29B 0.9900
C30A C31A 1.501(9)
C30A H30A 0.9900
C30A H30B 0.9900
C31A C32A 1.543(9)
C31A H31A 0.9900
C31A H31B 0.9900
C32A H32A 0.9900
C32A H32B 0.9900
C29B C30B 1.478(9)
C29B H29C 0.9900
C29B H29D 0.9900
C30B H30C 0.9900
C30B H30D 0.9900
C32B H32C 0.9900
C32B H32D 0.9900
